data_4115921
loop_
_publ_author_name
'Ralf-Dieter Schnebeck'
'Eva Freisinger'
'Frank Glah\'e'
'Bernhard Lippert'

_publ_contact_author_address
; Fachbereich Chemie
  Universit\"at Dortmund
  Otto-Hahn-Str. 6
  D-44221 Dortmund
  Germany
;
_publ_contact_author_email lippert@pop.uni-dortmund.de
_publ_contact_author_fax 'Int. code + (231) 755-3797'
_publ_contact_author_name 'Prof. Bernhard Lippert'
_publ_contact_author_phone '231 755-3840'
_publ_section_title
;
 Molecular Architecture Based on Metal Triangles Derived from
 2,2'-Bipyrazine (Bpz) and EnMII (M = Pt, Pd)
;
_journal_name_full 'Journal of the American Chemical Society'
_journal_page_first 1381
_journal_page_last 1390
_journal_paper_doi 10.1021/ja9931325
_journal_volume 122
_journal_year 2000
_chemical_formula_sum 'C30 H44 Cl4 N20 O23 Pt3'
_chemical_formula_weight 1779.92
_chemical_name_systematic
; 
 ? 
;
_space_group_IT_number 2
_symmetry_cell_setting triclinic
_symmetry_space_group_name_Hall '-P 1'
_symmetry_space_group_name_H-M 'P -1'
_atom_sites_solution_hydrogens geom
_atom_sites_solution_primary patterson
_atom_sites_solution_secondary difmap
_audit_creation_method SHELXL-97
_cell_angle_alpha 103.19(3)
_cell_angle_beta 91.56(3)
_cell_angle_gamma 104.95(3)
_cell_formula_units_Z 2
_cell_length_a 12.408(2)
_cell_length_b 12.505(3)
_cell_length_c 17.771(4)
_cell_measurement_reflns_used 10330
_cell_measurement_temperature 173(2)
_cell_measurement_theta_max 26.26
_cell_measurement_theta_min 2.94
_cell_volume 2582.9(11)
_computing_cell_refinement 'DENZO, SCALEPACK (Otwinowski, Minor, 1997)'
_computing_data_collection 'Collect, datacollection software, Nonius, 1998'
_computing_data_reduction 'DENZO, SCALEPACK (Otwinowski, Minor, 1997)'
_computing_molecular_graphics 'Siemens SHELXTL-PLUS(VMS)'
_computing_publication_material SHELXL-93
_computing_structure_refinement 'SHELXL-93 (Sheldrick, 1993)'
_computing_structure_solution 'SHELXS-86 (Sheldrick, 1990)'
_diffrn_ambient_temperature 293(2)
_diffrn_detector_area_resol_mean '19 vertical, 18 horizontal'
_diffrn_measured_fraction_theta_full 0.989
_diffrn_measured_fraction_theta_max 0.989
_diffrn_measurement_device Enraf-Nonius-KappaCCD
_diffrn_measurement_method
;
977 frames via \w-rotation (\D\w\=1\%) and two times 40s per frame
;
_diffrn_radiation_monochromator graphite
_diffrn_radiation_source 'fine-focus sealed tube'
_diffrn_radiation_type MoK\a
_diffrn_radiation_wavelength 0.71069
_diffrn_reflns_av_R_equivalents 0.0000
_diffrn_reflns_av_sigmaI/netI 0.0689
_diffrn_reflns_limit_h_max 15
_diffrn_reflns_limit_h_min 0
_diffrn_reflns_limit_k_max 14
_diffrn_reflns_limit_k_min -15
_diffrn_reflns_limit_l_max 21
_diffrn_reflns_limit_l_min -22
_diffrn_reflns_number 10330
_diffrn_reflns_theta_full 26.26
_diffrn_reflns_theta_max 26.26
_diffrn_reflns_theta_min 2.94
_exptl_absorpt_coefficient_mu 8.411
_exptl_absorpt_correction_T_max 0.0811
_exptl_absorpt_correction_T_min 0.0353
_exptl_absorpt_correction_type SCALEPACK
_exptl_crystal_colour reddish
_exptl_crystal_density_diffrn 2.289
_exptl_crystal_description block
_exptl_crystal_F_000 1700
_exptl_crystal_size_max 1.20
_exptl_crystal_size_mid 0.70
_exptl_crystal_size_min 0.60
_refine_diff_density_max 4.565
_refine_diff_density_min -2.179
_refine_diff_density_rms 0.249
_refine_ls_extinction_method none
_refine_ls_goodness_of_fit_ref 1.026
_refine_ls_hydrogen_treatment mixed
_refine_ls_matrix_type full
_refine_ls_number_parameters 734
_refine_ls_number_reflns 10330
_refine_ls_number_restraints 0
_refine_ls_restrained_S_all 1.026
_refine_ls_R_factor_all 0.0875
_refine_ls_R_factor_gt 0.0577
_refine_ls_shift/su_max 0.002
_refine_ls_shift/su_mean 0.000
_refine_ls_structure_factor_coef Fsqd
_refine_ls_weighting_details 'w=1/[\s^2^(Fo^2^)+(0.0758P)^2^+35.6522P] where P=(Fo^2^+2Fc^2^)/3'
_refine_ls_weighting_scheme calc
_refine_ls_wR_factor_gt 0.1423
_refine_ls_wR_factor_ref 0.1530
_reflns_number_gt 7448
_reflns_number_total 10330
_reflns_threshold_expression >2sigma(I)
_cod_data_source_file ja9931325_1.cif
_cod_data_source_block 1a
_cod_depositor_comments
;
The following automatic conversions were performed:

'_refine_ls_weighting_scheme' value 'calc
w=1/[\s^2^(Fo^2^)+(0.0758P)^2^+35.6522P] where P=(Fo^2^+2Fc^2^)/3'
was changed to 'calc'. New tag '_refine_ls_weighting_details' was
created. The value of the new tag was set to
'w=1/[\s^2^(Fo^2^)+(0.0758P)^2^+35.6522P] where P=(Fo^2^+2Fc^2^)/3'.

Automatic conversion script
Id: cif_fix_values 3143 2015-03-26 13:38:13Z robertas 
;
_cod_original_cell_volume 2582.9(9)
_cod_database_code 4115921

loop_
_symmetry_equiv_pos_as_xyz
'x, y, z'
'-x, -y, -z'

loop_
_atom_site_label
_atom_site_type_symbol
_atom_site_fract_x
_atom_site_fract_y
_atom_site_fract_z
_atom_site_U_iso_or_equiv
_atom_site_adp_type
_atom_site_occupancy
_atom_site_calc_flag
_atom_site_refinement_flags
Pt1 Pt 0.22488(4) -0.12781(4) 0.81759(3) 0.02966(14) Uani 1 d .
Pt2 Pt 0.31666(4) 0.17607(4) 0.47257(3) 0.02595(13) Uani 1 d .
Pt3 Pt 0.75703(4) 0.39317(4) 0.83772(3) 0.02863(14) Uani 1 d .
Cl1 Cl 0.9665(3) 0.3286(3) 0.0751(2) 0.0414(8) Uani 1 d .
Cl2 Cl 0.2507(3) 0.3283(3) 0.7674(2) 0.0423(8) Uani 1 d .
Cl3 Cl 0.6528(3) 0.0176(3) 0.8975(2) 0.0459(8) Uani 1 d .
Cl4A Cl 0.0823(6) 0.4489(8) 0.3872(4) 0.0696(18) Uiso 0.720(11) d P
O24A O 0.1612(16) 0.4071(15) 0.3386(11) 0.115(6) Uiso 1 d .
O34A O -0.0030(17) 0.4739(19) 0.3449(13) 0.076(5) Uiso 0.70(3) d P
O44A O 0.126(3) 0.572(4) 0.445(2) 0.143(11) Uiso 0.58(3) d P
O14 O 0.024(2) 0.326(2) 0.3977(15) 0.184(12) Uani 1 d .
Cl4B Cl 0.0764(16) 0.383(2) 0.3688(12) 0.0696(18) Uiso 0.280(11) d P
O34B O 0.015(4) 0.412(4) 0.313(3) 0.076(5) Uiso 0.30(3) d P
O44B O 0.119(5) 0.491(5) 0.468(3) 0.143(11) Uiso 0.42(3) d P
O11 O 0.9889(12) 0.3746(12) 0.1562(7) 0.096(5) Uani 1 d .
O21 O 1.0522(12) 0.3835(10) 0.0336(7) 0.080(4) Uani 1 d .
O31 O 0.9616(13) 0.2129(11) 0.0596(10) 0.095(5) Uani 1 d .
O41 O 0.8637(13) 0.3344(16) 0.0499(8) 0.101(5) Uani 1 d .
O12 O 0.2008(14) 0.2149(11) 0.7741(8) 0.091(5) Uani 1 d .
O22 O 0.2178(10) 0.3367(10) 0.6915(7) 0.063(3) Uani 1 d .
O32 O 0.3692(9) 0.3568(12) 0.7816(7) 0.074(4) Uani 1 d .
O42 O 0.2099(9) 0.4061(11) 0.8236(7) 0.068(4) Uani 1 d .
O13 O 0.637(2) -0.0549(14) 0.9442(10) 0.131(7) Uani 1 d .
O23 O 0.6595(13) 0.1280(11) 0.9432(10) 0.093(5) Uani 1 d .
O33 O 0.7513(13) 0.0232(18) 0.8588(10) 0.127(7) Uani 1 d .
O43A O 0.5562(16) -0.003(2) 0.8444(11) 0.062(5) Uiso 0.69(3) d P
O43B O 0.572(4) -0.059(4) 0.833(2) 0.062(5) Uiso 0.31(3) d P
N5N N 0.6885(12) 0.2318(11) 0.5649(8) 0.053(3) Uani 1 d .
O15A O 0.717(4) 0.152(3) 0.5073(18) 0.064(5) Uiso 0.42(3) d P
O15B O 0.652(3) 0.1396(19) 0.5071(13) 0.064(5) Uiso 0.58(3) d P
O25 O 0.6343(11) 0.2976(11) 0.5582(9) 0.082(4) Uani 1 d .
O35 O 0.7463(11) 0.2385(10) 0.6219(7) 0.066(3) Uani 1 d .
N6N N 0.4382(9) 0.1249(10) 0.6917(7) 0.036(3) Uani 1 d .
O16 O 0.5271(9) 0.1973(9) 0.7241(6) 0.049(3) Uani 1 d .
O26 O 0.3859(9) 0.0527(9) 0.7257(6) 0.052(3) Uani 1 d .
O36 O 0.4035(9) 0.1223(10) 0.6252(6) 0.056(3) Uani 1 d .
N1A N 0.4972(10) 0.3757(10) 1.0316(6) 0.040(3) Uani 1 d .
C2A C 0.4716(11) 0.3038(10) 0.9614(7) 0.030(3) Uani 1 d .
C3A C 0.5465(11) 0.3090(10) 0.9056(7) 0.029(3) Uani 1 d .
H3A H 0.5266 0.2597 0.8566 0.11(7) Uiso 1 calc R
N4A N 0.6477(9) 0.3841(8) 0.9213(6) 0.030(2) Uani 1 d .
C5A C 0.6722(11) 0.4562(11) 0.9927(8) 0.036(3) Uani 1 d .
H5A H 0.7412 0.5106 1.0053 0.03(3) Uiso 1 calc R
C6A C 0.5950(11) 0.4487(12) 1.0463(8) 0.038(3) Uani 1 d .
H6A H 0.6137 0.4981 1.0954 0.03(2) Uiso 1 calc R
N1A' N 0.2776(10) 0.2478(11) 0.9821(8) 0.049(3) Uani 1 d .
C2A' C 0.3613(12) 0.2166(11) 0.9458(8) 0.036(3) Uani 1 d .
C3A' C 0.3496(11) 0.1099(10) 0.8955(7) 0.030(3) Uani 1 d .
N4A' N 0.2485(8) 0.0307(9) 0.8874(6) 0.030(2) Uani 1 d .
C5A' C 0.1635(15) 0.0573(15) 0.9207(12) 0.063(5) Uani 1 d .
H5A' H 0.0936 0.0043 0.9120 0.14(10) Uiso 1 calc R
C6A' C 0.1778(14) 0.1671(13) 0.9699(10) 0.053(4) Uani 1 d .
H6A' H 0.1172 0.1844 0.9947 0.05(4) Uiso 1 calc R
N1B N -0.0713(10) -0.0562(12) 0.6760(8) 0.055(4) Uani 1 d .
C2B C 0.0357(11) -0.0117(11) 0.6676(8) 0.037(3) Uani 1 d .
C3B C 0.1233(10) -0.0327(10) 0.7063(6) 0.026(3) Uani 1 d .
H3B H 0.1972 0.0003 0.6990 0.01(2) Uiso 1 calc R
N4B N 0.0983(9) -0.1033(10) 0.7559(7) 0.038(3) Uani 1 d .
C5B C -0.0064(13) -0.1479(16) 0.7634(10) 0.064(5) Uani 1 d .
H5B H -0.0246 -0.1969 0.7963 0.03(3) Uiso 1 calc R
C6B C -0.0918(15) -0.125(2) 0.7238(14) 0.101(9) Uani 1 d .
H6B H -0.1658 -0.1579 0.7310 0.10(7) Uiso 1 calc R
N1B' N -0.0205(9) 0.1171(9) 0.6016(6) 0.033(2) Uani 1 d .
C2B' C 0.0577(11) 0.0630(11) 0.6130(7) 0.031(3) Uani 1 d .
C3B' C 0.1567(11) 0.0827(11) 0.5781(6) 0.029(3) Uani 1 d .
H3B' H 0.2116 0.0483 0.5887 0.05(4) Uiso 1 calc R
N4B' N 0.1740(8) 0.1517(8) 0.5287(6) 0.028(2) Uani 1 d .
C5B' C 0.0976(10) 0.2036(11) 0.5174(7) 0.032(3) Uani 1 d .
H5B' H 0.1094 0.2519 0.4839 0.05(5) Uiso 1 calc R
C6B' C -0.0019(12) 0.1874(11) 0.5550(8) 0.038(3) Uani 1 d .
N1C N 0.5826(11) 0.6415(9) 0.7403(7) 0.043(3) Uani 1 d .
C2C C 0.5590(10) 0.5307(11) 0.7046(7) 0.029(3) Uani 1 d .
C3C C 0.6087(11) 0.4551(11) 0.7316(7) 0.033(3) Uani 1 d .
N4C N 0.6817(9) 0.4951(8) 0.7954(6) 0.029(2) Uani 1 d .
C5C C 0.7042(11) 0.6075(12) 0.8334(9) 0.041(3) Uani 1 d .
H5C H 0.7518 0.6360 0.8790 0.01(3) Uiso 1 calc R
C6C C 0.6558(13) 0.6780(13) 0.8037(9) 0.044(4) Uani 1 d .
N1C' N 0.4471(9) 0.5679(10) 0.6058(6) 0.036(3) Uani 1 d .
C2C' C 0.4791(10) 0.4897(10) 0.6339(7) 0.028(3) Uani 1 d .
C3C' C 0.4360(10) 0.3756(11) 0.5986(7) 0.030(3) Uani 1 d .
H3C' H 0.4550 0.3214 0.6205 0.03(2) Uiso 1 calc R
N4C' N 0.3669(8) 0.3414(8) 0.5331(6) 0.027(2) Uani 1 d .
C5C' C 0.3361(11) 0.4209(13) 0.5061(8) 0.039(3) Uani 1 d .
C6C' C 0.3753(12) 0.5341(11) 0.5437(9) 0.041(3) Uani 1 d .
H6C' H 0.3506 0.5881 0.5249 0.08(6) Uiso 1 calc R
N1D N 0.2088(9) -0.2848(9) 0.7504(7) 0.039(3) Uani 1 d .
H1D1 H 0.1421 -0.3311 0.7557 0.08(3) Uiso 1 calc R
H1D2 H 0.2102 -0.2815 0.7003 0.08(3) Uiso 1 calc R
N2D N 0.3480(10) -0.1653(10) 0.8768(7) 0.040(3) Uani 1 d .
H2D1 H 0.4127 -0.1107 0.8802 0.08(3) Uiso 1 calc R
H2D2 H 0.3297 -0.1668 0.9252 0.08(3) Uiso 1 calc R
C1D C 0.3623(18) -0.271(2) 0.8388(15) 0.095(8) Uani 1 d .
C2D C 0.301(2) -0.3340(18) 0.7712(15) 0.102(9) Uani 1 d .
H2D3 H 0.2679 -0.4112 0.7760 0.27(15) Uiso 1 calc R
H2D4 H 0.3496 -0.3378 0.7297 0.27(15) Uiso 1 calc R
N1E N 0.2732(10) 0.0141(8) 0.4046(6) 0.036(3) Uani 1 d .
H1E1 H 0.2759 -0.0352 0.4340 0.33(13) Uiso 1 calc R
H1E2 H 0.2026 -0.0030 0.3830 0.33(13) Uiso 1 calc R
N2E N 0.4538(10) 0.1923(10) 0.4114(7) 0.045(3) Uani 1 d .
H2E1 H 0.5126 0.2539 0.4160 0.33(13) Uiso 1 calc R
H2E2 H 0.4031 0.1964 0.4464 0.33(13) Uiso 1 calc R
C1E C 0.3498(15) 0.0015(16) 0.3427(11) 0.079(7) Uani 1 d .
C2EA C 0.461(2) 0.0774(19) 0.3658(14) 0.035(4) Uiso 0.57(2) d P
C2EB C 0.420(3) 0.098(3) 0.3291(19) 0.035(4) Uiso 0.43(2) d P
N1F N 0.8672(9) 0.3948(9) 0.7562(7) 0.038(3) Uani 1 d .
H1F1 H 0.8296 0.3703 0.7087 0.10(5) Uiso 1 calc R
H1F2 H 0.9095 0.4667 0.7611 0.10(5) Uiso 1 calc R
N2F N 0.8454(9) 0.2954(9) 0.8766(7) 0.041(3) Uani 1 d .
H2F1 H 0.8107 0.3501 0.8756 0.05(3) Uiso 1 calc R
H2F2 H 0.8223 0.2494 0.9087 0.05(3) Uiso 1 calc R
C2F C 0.9417(17) 0.3195(18) 0.7643(11) 0.074(6) Uani 1 d .
C1FA C 0.955(2) 0.302(2) 0.8448(15) 0.030(4) Uiso 0.56(3) d P
C1FB C 0.918(3) 0.259(3) 0.8088(19) 0.030(4) Uiso 0.44(3) d P
O1WA O 0.308(2) -0.195(2) 0.6250(17) 0.083(6) Uiso 0.492(19) d P
O1WB O 0.208(2) -0.262(2) 0.5966(16) 0.083(6) Uiso 0.508(19) d P
H5C' H 0.280(12) 0.389(12) 0.447(8) 0.05(4) Uiso 1 d .
H6C H 0.679(10) 0.756(11) 0.819(7) 0.03(3) Uiso 1 d .

loop_
_atom_site_aniso_label
_atom_site_aniso_U_11
_atom_site_aniso_U_22
_atom_site_aniso_U_33
_atom_site_aniso_U_23
_atom_site_aniso_U_13
_atom_site_aniso_U_12
Pt1 0.0285(3) 0.0313(3) 0.0301(3) 0.0121(2) 0.0048(2) 0.0055(2)
Pt2 0.0235(2) 0.0265(3) 0.0298(3) 0.00847(19) 0.00566(19) 0.00835(19)
Pt3 0.0247(3) 0.0299(3) 0.0299(3) 0.0063(2) 0.00215(19) 0.0059(2)
Cl1 0.0371(19) 0.0428(19) 0.0424(19) 0.0091(15) 0.0118(15) 0.0080(15)
Cl2 0.0333(18) 0.0418(19) 0.047(2) -0.0029(16) 0.0033(15) 0.0128(15)
Cl3 0.047(2) 0.046(2) 0.044(2) 0.0133(17) -0.0013(16) 0.0092(17)
O14 0.20(2) 0.24(3) 0.22(3) 0.20(2) 0.10(2) 0.10(2)
O11 0.093(10) 0.092(10) 0.056(8) 0.016(7) -0.008(7) -0.053(8)
O21 0.095(10) 0.061(8) 0.067(8) 0.007(6) 0.046(7) -0.004(7)
O31 0.116(12) 0.067(8) 0.132(13) 0.049(9) 0.083(10) 0.047(8)
O41 0.083(10) 0.182(17) 0.076(10) 0.055(11) 0.018(8) 0.082(11)
O12 0.125(13) 0.054(8) 0.081(10) 0.016(7) -0.015(9) 0.004(8)
O22 0.061(7) 0.075(8) 0.054(7) 0.015(6) -0.002(6) 0.023(6)
O32 0.029(6) 0.119(11) 0.061(8) -0.006(7) 0.006(5) 0.017(6)
O42 0.045(7) 0.081(8) 0.064(8) -0.023(6) 0.008(6) 0.030(6)
O13 0.23(2) 0.082(11) 0.089(12) 0.045(10) -0.004(13) 0.034(13)
O23 0.104(12) 0.052(8) 0.117(12) 0.010(8) 0.035(10) 0.018(8)
O33 0.063(10) 0.178(17) 0.116(13) -0.012(12) 0.054(9) 0.027(10)
N5N 0.059(9) 0.039(7) 0.065(9) 0.022(7) 0.002(7) 0.011(7)
O25 0.072(9) 0.083(9) 0.131(13) 0.068(9) 0.040(8) 0.050(8)
O35 0.085(9) 0.061(7) 0.050(7) 0.021(6) -0.028(6) 0.011(6)
N6N 0.031(6) 0.040(7) 0.045(7) 0.008(6) 0.014(5) 0.024(6)
O16 0.050(7) 0.046(6) 0.041(6) -0.001(5) 0.004(5) 0.007(5)
O26 0.045(6) 0.061(7) 0.051(6) 0.027(6) 0.019(5) 0.005(5)
O36 0.053(7) 0.076(8) 0.044(6) 0.030(6) -0.001(5) 0.015(6)
N1A 0.045(7) 0.048(7) 0.032(6) 0.010(5) 0.010(5) 0.018(6)
C2A 0.032(7) 0.024(6) 0.033(7) 0.007(5) 0.006(5) 0.007(5)
C3A 0.037(7) 0.022(6) 0.028(7) 0.002(5) 0.004(5) 0.010(6)
N4A 0.032(6) 0.028(5) 0.029(6) 0.006(5) 0.001(5) 0.009(5)
C5A 0.032(7) 0.036(7) 0.037(7) 0.008(6) -0.004(6) 0.005(6)
C6A 0.036(8) 0.044(8) 0.029(7) -0.001(6) 0.007(6) 0.008(7)
N1A' 0.030(6) 0.052(8) 0.056(8) -0.005(6) 0.010(6) 0.011(6)
C2A' 0.041(8) 0.036(7) 0.042(8) 0.015(6) 0.010(6) 0.021(6)
C3A' 0.040(7) 0.027(6) 0.022(6) 0.009(5) -0.006(5) 0.004(6)
N4A' 0.023(5) 0.037(6) 0.034(6) 0.006(5) 0.009(4) 0.015(5)
C5A' 0.046(10) 0.055(10) 0.095(14) 0.028(10) 0.011(10) 0.016(9)
C6A' 0.049(10) 0.045(9) 0.067(11) 0.005(8) 0.026(8) 0.020(8)
N1B 0.028(7) 0.078(10) 0.065(9) 0.042(8) 0.003(6) 0.004(6)
C2B 0.037(8) 0.035(7) 0.037(7) 0.009(6) 0.004(6) 0.007(6)
C3B 0.023(6) 0.029(6) 0.017(6) -0.006(5) -0.003(5) 0.001(5)
N4B 0.036(6) 0.043(7) 0.039(6) 0.021(5) 0.001(5) 0.009(5)
C5B 0.034(9) 0.092(13) 0.069(11) 0.062(11) -0.004(8) -0.013(9)
C6B 0.034(10) 0.17(2) 0.13(2) 0.124(19) 0.002(11) 0.004(12)
N1B' 0.028(6) 0.043(6) 0.027(6) 0.010(5) 0.004(4) 0.009(5)
C2B' 0.031(7) 0.031(7) 0.026(6) 0.003(5) 0.000(5) 0.004(6)
C3B' 0.031(7) 0.040(7) 0.016(6) 0.007(5) 0.002(5) 0.009(6)
N4B' 0.030(6) 0.031(5) 0.024(5) 0.006(4) 0.007(4) 0.010(5)
C5B' 0.029(7) 0.034(7) 0.033(7) 0.009(6) 0.004(6) 0.008(6)
C6B' 0.042(8) 0.034(7) 0.045(8) 0.013(6) 0.003(6) 0.019(6)
N1C 0.057(8) 0.027(6) 0.047(7) 0.002(5) 0.009(6) 0.021(6)
C2C 0.023(6) 0.040(7) 0.029(6) 0.018(6) 0.006(5) 0.008(5)
C3C 0.040(8) 0.035(7) 0.030(7) 0.015(6) 0.004(6) 0.013(6)
N4C 0.033(6) 0.029(6) 0.026(5) 0.004(4) 0.012(5) 0.011(5)
C5C 0.031(7) 0.037(8) 0.046(8) 0.001(7) -0.001(6) 0.004(6)
C6C 0.056(10) 0.031(8) 0.042(8) -0.004(6) -0.011(7) 0.017(7)
N1C' 0.032(6) 0.044(7) 0.035(6) 0.015(5) 0.005(5) 0.013(5)
C2C' 0.029(7) 0.024(6) 0.031(7) 0.007(5) 0.014(5) 0.008(5)
C3C' 0.024(6) 0.043(7) 0.034(7) 0.020(6) 0.015(5) 0.017(6)
N4C' 0.030(6) 0.015(5) 0.042(6) 0.013(4) 0.011(5) 0.010(4)
C5C' 0.030(7) 0.053(9) 0.034(7) 0.014(7) 0.001(6) 0.007(7)
C6C' 0.040(8) 0.028(7) 0.057(9) 0.017(7) -0.007(7) 0.008(6)
N1D 0.035(6) 0.026(6) 0.056(7) 0.017(5) 0.015(5) 0.001(5)
N2D 0.036(6) 0.049(7) 0.048(7) 0.023(6) 0.010(5) 0.023(6)
C1D 0.066(13) 0.094(16) 0.12(2) -0.017(15) -0.010(13) 0.056(13)
C2D 0.14(2) 0.063(13) 0.108(18) -0.020(13) -0.018(17) 0.074(14)
N1E 0.057(8) 0.014(5) 0.029(6) -0.003(4) 0.000(5) 0.006(5)
N2E 0.045(7) 0.034(6) 0.054(8) 0.003(6) 0.028(6) 0.013(6)
C1E 0.050(10) 0.061(11) 0.081(13) -0.039(10) 0.032(9) -0.017(9)
N1F 0.039(7) 0.030(6) 0.042(7) 0.007(5) 0.008(5) 0.005(5)
N2F 0.041(7) 0.035(6) 0.058(8) 0.019(6) 0.001(6) 0.021(5)
C2F 0.084(14) 0.095(14) 0.074(13) 0.024(11) 0.007(10) 0.077(12)

loop_
_atom_type_symbol
_atom_type_description
_atom_type_scat_dispersion_real
_atom_type_scat_dispersion_imag
_atom_type_scat_source
C C 0.0033 0.0016 'International Tables Vol C Tables 4.2.6.8 and 6.1.1.4'
H H 0.0000 0.0000 'International Tables Vol C Tables 4.2.6.8 and 6.1.1.4'
N N 0.0061 0.0033 'International Tables Vol C Tables 4.2.6.8 and 6.1.1.4'
O O 0.0106 0.0060 'International Tables Vol C Tables 4.2.6.8 and 6.1.1.4'
Cl Cl 0.1484 0.1585 'International Tables Vol C Tables 4.2.6.8 and 6.1.1.4'
Pt Pt -1.7033 8.3905 'International Tables Vol C Tables 4.2.6.8 and 6.1.1.4'

loop_
_geom_angle_atom_site_label_1
_geom_angle_atom_site_label_2
_geom_angle_atom_site_label_3
_geom_angle
N1D Pt1 N4B 93.2(5)
N1D Pt1 N4A' 177.2(4)
N4B Pt1 N4A' 89.5(4)
N1D Pt1 N2D 82.9(5)
N4B Pt1 N2D 175.8(5)
N4A' Pt1 N2D 94.5(4)
N4C' Pt2 N1E 175.3(4)
N4C' Pt2 N2E 92.8(4)
N1E Pt2 N2E 83.1(5)
N4C' Pt2 N4B' 90.4(4)
N1E Pt2 N4B' 93.7(4)
N2E Pt2 N4B' 176.6(4)
N1F Pt3 N4C 92.7(4)
N1F Pt3 N4A 177.0(4)
N4C Pt3 N4A 90.2(4)
N1F Pt3 N2F 83.0(5)
N4C Pt3 N2F 175.2(4)
N4A Pt3 N2F 94.2(4)
O41 Cl1 O31 106.2(11)
O41 Cl1 O11 110.7(10)
O31 Cl1 O11 108.2(10)
O41 Cl1 O21 111.1(10)
O31 Cl1 O21 108.8(8)
O11 Cl1 O21 111.6(8)
O32 Cl2 O12 110.8(9)
O32 Cl2 O42 108.4(7)
O12 Cl2 O42 109.0(9)
O32 Cl2 O22 111.4(8)
O12 Cl2 O22 108.6(8)
O42 Cl2 O22 108.6(7)
O13 Cl3 O33 113.9(14)
O13 Cl3 O23 108.2(11)
O33 Cl3 O23 108.1(10)
O13 Cl3 O43A 112.5(13)
O33 Cl3 O43A 111.6(11)
O23 Cl3 O43A 101.6(13)
O13 Cl3 O43B 96(2)
O33 Cl3 O43B 98.1(19)
O23 Cl3 O43B 132(2)
O43A Cl3 O43B 30.4(17)
Cl4B Cl4A O34A 104.5(19)
Cl4B Cl4A O44B 117(3)
O34A Cl4A O44B 128(3)
Cl4B Cl4A O24A 55.9(16)
O34A Cl4A O24A 113.1(13)
O44B Cl4A O24A 116(2)
Cl4B Cl4A O34B 70(3)
O34A Cl4A O34B 37.8(18)
O44B Cl4A O34B 163(3)
O24A Cl4A O34B 81(2)
Cl4B Cl4A O14 38.0(18)
O34A Cl4A O14 103.0(13)
O44B Cl4A O14 92(3)
O24A Cl4A O14 92.0(13)
O34B Cl4A O14 85(2)
Cl4B Cl4A O44A 159(2)
O34A Cl4A O44A 96.8(19)
O44B Cl4A O44A 44(2)
O24A Cl4A O44A 117.7(17)
O34B Cl4A O44A 131(3)
O14 Cl4A O44A 134(2)
Cl4B O24A Cl4A 33.7(12)
O34B O34A Cl4A 73(3)
O34B O34A Cl4B 50(3)
Cl4A O34A Cl4B 25.5(7)
O44B O44A Cl4A 60(3)
Cl4B O14 Cl4A 27.6(14)
Cl4A Cl4B O14 114(3)
Cl4A Cl4B O24A 90(2)
O14 Cl4B O24A 148(3)
Cl4A Cl4B O34B 77(3)
O14 Cl4B O34B 112(3)
O24A Cl4B O34B 92(3)
Cl4A Cl4B O34A 50.0(15)
O14 Cl4B O34A 107(2)
O24A Cl4B O34A 104.1(18)
O34B Cl4B O34A 31(2)
Cl4A Cl4B O44B 41(2)
O14 Cl4B O44B 88(3)
O24A Cl4B O44B 100(2)
O34B Cl4B O44B 117(3)
O34A Cl4B O44B 87(2)
O34A O34B Cl4B 99(4)
O34A O34B Cl4A 69(3)
Cl4B O34B Cl4A 32.5(13)
O44A O44B Cl4A 76(4)
O44A O44B Cl4B 97(4)
Cl4A O44B Cl4B 21.8(12)
O43B O43A Cl3 77(4)
O43A O43B Cl3 72(4)
O35 N5N O25 125.3(16)
O35 N5N O15B 125.3(16)
O25 N5N O15B 107.7(18)
O35 N5N O15A 105.0(19)
O25 N5N O15A 128(2)
O15B N5N O15A 33.5(14)
O15B O15A N5N 69(3)
O15A O15B N5N 77(3)
O36 N6N O26 119.6(12)
O36 N6N O16 120.3(12)
O26 N6N O16 120.2(12)
C6A N1A C2A 118.2(11)
N1A C2A C3A 120.8(12)
N1A C2A C2A' 118.1(11)
C3A C2A C2A' 121.1(11)
N4A C3A C2A 120.7(11)
C3A N4A C5A 117.7(11)
C3A N4A Pt3 120.4(8)
C5A N4A Pt3 121.8(9)
N4A C5A C6A 119.7(12)
N1A C6A C5A 122.8(12)
C2A' N1A' C6A' 115.9(12)
N1A' C2A' C3A' 123.8(13)
N1A' C2A' C2A 115.8(12)
C3A' C2A' C2A 120.3(12)
N4A' C3A' C2A' 117.8(12)
C5A' N4A' C3A' 120.7(13)
C5A' N4A' Pt1 118.7(11)
C3A' N4A' Pt1 120.5(8)
N4A' C5A' C6A' 119.8(16)
N1A' C6A' C5A' 121.8(14)
C6B N1B C2B 116.4(14)
N1B C2B C3B 123.4(12)
N1B C2B C2B' 116.0(12)
C3B C2B C2B' 120.7(12)
N4B C3B C2B 118.3(11)
C5B N4B C3B 118.3(12)
C5B N4B Pt1 122.8(10)
C3B N4B Pt1 118.9(9)
N4B C5B C6B 121.8(14)
N1B C6B C5B 121.8(16)
C6B' N1B' C2B' 119.0(11)
N1B' C2B' C3B' 120.7(12)
N1B' C2B' C2B 117.4(11)
C3B' C2B' C2B 121.8(12)
N4B' C3B' C2B' 120.2(12)
C5B' N4B' C3B' 118.9(11)
C5B' N4B' Pt2 120.3(8)
C3B' N4B' Pt2 120.8(8)
N4B' C5B' C6B' 121.3(12)
N1B' C6B' C5B' 119.8(12)
C2C N1C C6C 116.8(12)
N1C C2C C3C 122.0(12)
N1C C2C C2C' 117.2(11)
C3C C2C C2C' 120.7(11)
N4C C3C C2C 119.3(12)
C3C N4C C5C 119.1(11)
C3C N4C Pt3 121.9(8)
C5C N4C Pt3 119.0(9)
N4C C5C C6C 119.3(13)
N1C C6C C5C 123.4(13)
C6C' N1C' C2C' 118.9(12)
N1C' C2C' C3C' 120.1(12)
N1C' C2C' C2C 117.5(11)
C3C' C2C' C2C 122.5(11)
N4C' C3C' C2C' 121.0(11)
C5C' N4C' C3C' 117.9(11)
C5C' N4C' Pt2 119.9(9)
C3C' N4C' Pt2 122.1(8)
N4C' C5C' C6C' 120.6(13)
N1C' C6C' C5C' 121.4(13)
C2D N1D Pt1 111.8(11)
C1D N2D Pt1 110.4(12)
C2D C1D N2D 121.4(17)
C1D C2D N1D 112.5(15)
C1E N1E Pt2 110.9(9)
C2EA N2E C2EB 34.7(13)
C2EA N2E Pt2 110.8(11)
C2EB N2E Pt2 107.6(13)
C2EB C1E C2EA 38.9(15)
C2EB C1E N1E 118.4(17)
C2EA C1E N1E 112.4(15)
C2EB C2EA C1E 66(3)
C2EB C2EA N2E 79(3)
C1E C2EA N2E 110.1(17)
C2EA C2EB C1E 75(3)
C2EA C2EB N2E 66(2)
C1E C2EB N2E 108(2)
C2F N1F Pt3 110.9(10)
C1FA N2F C1FB 29.4(12)
C1FA N2F Pt3 113.7(11)
C1FB N2F Pt3 105.5(13)
C1FB C2F C1FA 31.0(16)
C1FB C2F N1F 117(2)
C1FA C2F N1F 114.2(15)
C1FB C1FA N2F 82(3)
C1FB C1FA C2F 53(3)
N2F C1FA C2F 106.8(18)
C1FA C1FB C2F 96(4)
C1FA C1FB N2F 68(3)
C2F C1FB N2F 118(2)

loop_
_geom_bond_atom_site_label_1
_geom_bond_atom_site_label_2
_geom_bond_distance
Pt1 N1D 2.009(11)
Pt1 N4B 2.017(11)
Pt1 N4A' 2.028(10)
Pt1 N2D 2.041(11)
Pt2 N4C' 2.026(9)
Pt2 N1E 2.034(9)
Pt2 N2E 2.035(11)
Pt2 N4B' 2.044(10)
Pt3 N1F 2.018(11)
Pt3 N4C 2.020(10)
Pt3 N4A 2.042(10)
Pt3 N2F 2.052(10)
Cl1 O41 1.366(13)
Cl1 O31 1.395(13)
Cl1 O11 1.416(13)
Cl1 O21 1.429(12)
Cl2 O32 1.422(11)
Cl2 O12 1.427(14)
Cl2 O42 1.427(10)
Cl2 O22 1.434(12)
Cl3 O13 1.345(15)
Cl3 O33 1.413(14)
Cl3 O23 1.414(13)
Cl3 O43A 1.438(19)
Cl3 O43B 1.47(4)
Cl4A Cl4B 0.80(2)
Cl4A O34A 1.42(2)
Cl4A O44B 1.43(6)
Cl4A O24A 1.44(2)
Cl4A O34B 1.46(5)
Cl4A O14 1.57(2)
Cl4A O44A 1.59(4)
O24A Cl4B 1.19(2)
O34A O34B 0.93(5)
O34A Cl4B 1.80(3)
O44A O44B 1.15(6)
O14 Cl4B 1.06(2)
Cl4B O34B 1.40(5)
Cl4B O44B 1.92(6)
O43A O43B 0.76(4)
N5N O35 1.199(16)
N5N O25 1.213(16)
N5N O15B 1.32(2)
N5N O15A 1.38(3)
O15A O15B 0.78(3)
N6N O36 1.237(15)
N6N O26 1.252(15)
N6N O16 1.257(15)
N1A C6A 1.295(18)
N1A C2A 1.336(16)
C2A C3A 1.377(17)
C2A C2A' 1.488(19)
C3A N4A 1.337(16)
N4A C5A 1.353(16)
C5A C6A 1.371(19)
N1A' C2A' 1.333(17)
N1A' C6A' 1.356(19)
C2A' C3A' 1.396(18)
C3A' N4A' 1.363(16)
N4A' C5A' 1.30(2)
C5A' C6A' 1.41(2)
N1B C6B 1.32(2)
N1B C2B 1.327(18)
C2B C3B 1.383(18)
C2B C2B' 1.478(18)
C3B N4B 1.371(16)
N4B C5B 1.299(18)
C5B C6B 1.38(2)
N1B' C6B' 1.323(17)
N1B' C2B' 1.352(16)
C2B' C3B' 1.382(17)
C3B' N4B' 1.350(16)
N4B' C5B' 1.314(16)
C5B' C6B' 1.411(19)
N1C C2C 1.336(16)
N1C C6C 1.340(18)
C2C C3C 1.414(17)
C2C C2C' 1.484(17)
C3C N4C 1.344(16)
N4C C5C 1.365(17)
C5C C6C 1.37(2)
N1C' C6C' 1.315(17)
N1C' C2C' 1.332(16)
C2C' C3C' 1.377(18)
C3C' N4C' 1.342(16)
N4C' C5C' 1.331(17)
C5C' C6C' 1.37(2)
N1D C2D 1.50(2)
N2D C1D 1.40(2)
C1D C2D 1.36(3)
N1E C1E 1.482(19)
N2E C2EA 1.50(2)
N2E C2EB 1.62(3)
C1E C2EB 1.37(4)
C1E C2EA 1.44(3)
C2EA C2EB 0.94(3)
N1F C2F 1.506(18)
N2F C1FA 1.48(3)
N2F C1FB 1.57(3)
C2F C1FB 1.20(3)
C2F C1FA 1.50(3)
C1FA C1FB 0.78(3)
O1WA O1WB 1.32(4)

loop_
_geom_torsion_atom_site_label_1
_geom_torsion_atom_site_label_2
_geom_torsion_atom_site_label_3
_geom_torsion_atom_site_label_4
_geom_torsion
O34A Cl4A O24A Cl4B -92(2)
O44B Cl4A O24A Cl4B 106(4)
O34B Cl4A O24A Cl4B -72(3)
O14 Cl4A O24A Cl4B 13(2)
O44A Cl4A O24A Cl4B 156(3)
Cl4B Cl4A O34A O34B -25(4)
O44B Cl4A O34A O34B -167(5)
O24A Cl4A O34A O34B 34(4)
O14 Cl4A O34A O34B -64(4)
O44A Cl4A O34A O34B 158(4)
O44B Cl4A O34A Cl4B -142(4)
O24A Cl4A O34A Cl4B 58.8(18)
O34B Cl4A O34A Cl4B 25(4)
O14 Cl4A O34A Cl4B -39.2(19)
O44A Cl4A O34A Cl4B -177(2)
Cl4B Cl4A O44A O44B -33(8)
O34A Cl4A O44A O44B 140(4)
O24A Cl4A O44A O44B -100(4)
O34B Cl4A O44A O44B 158(4)
O14 Cl4A O44A O44B 24(5)
O34A Cl4A O14 Cl4B 97(3)
O44B Cl4A O14 Cl4B -133(4)
O24A Cl4A O14 Cl4B -17(3)
O34B Cl4A O14 Cl4B 63(3)
O44A Cl4A O14 Cl4B -150(3)
O34A Cl4A Cl4B O14 -93(3)
O44B Cl4A Cl4B O14 55(4)
O24A Cl4A Cl4B O14 159(3)
O34B Cl4A Cl4B O14 -109(3)
O44A Cl4A Cl4B O14 80(7)
O34A Cl4A Cl4B O24A 108.3(16)
O44B Cl4A Cl4B O24A -104(3)
O34B Cl4A Cl4B O24A 92(2)
O14 Cl4A Cl4B O24A -159(3)
O44A Cl4A Cl4B O24A -79(6)
O34A Cl4A Cl4B O34B 16(2)
O44B Cl4A Cl4B O34B 163(3)
O24A Cl4A Cl4B O34B -92(2)
O14 Cl4A Cl4B O34B 109(3)
O44A Cl4A Cl4B O34B -172(6)
O44B Cl4A Cl4B O34A 147(3)
O24A Cl4A Cl4B O34A -108.3(16)
O34B Cl4A Cl4B O34A -16(2)
O14 Cl4A Cl4B O34A 93(3)
O44A Cl4A Cl4B O34A 172(7)
O34A Cl4A Cl4B O44B -147(3)
O24A Cl4A Cl4B O44B 104(3)
O34B Cl4A Cl4B O44B -163(3)
O14 Cl4A Cl4B O44B -55(4)
O44A Cl4A Cl4B O44B 25(6)
Cl4A O14 Cl4B O24A 138(7)
Cl4A O14 Cl4B O34B -86(4)
Cl4A O14 Cl4B O34A -53(2)
Cl4A O14 Cl4B O44B 33(3)
Cl4A O24A Cl4B O14 -142(6)
Cl4A O24A Cl4B O34B 77(3)
Cl4A O24A Cl4B O34A 48.5(15)
Cl4A O24A Cl4B O44B -41(2)
O34B O34A Cl4B Cl4A 148(5)
O34B O34A Cl4B O14 -104(5)
Cl4A O34A Cl4B O14 108(3)
O34B O34A Cl4B O24A 70(4)
Cl4A O34A Cl4B O24A -78(2)
Cl4A O34A Cl4B O34B -148(5)
O34B O34A Cl4B O44B 169(5)
Cl4A O34A Cl4B O44B 21(2)
Cl4A O34A O34B Cl4B 14(2)
Cl4B O34A O34B Cl4A -14(2)
Cl4A Cl4B O34B O34A -24(4)
O14 Cl4B O34B O34A 87(4)
O24A Cl4B O34B O34A -114(4)
O44B Cl4B O34B O34A -12(5)
O14 Cl4B O34B Cl4A 111(3)
O24A Cl4B O34B Cl4A -90(2)
O34A Cl4B O34B Cl4A 24(4)
O44B Cl4B O34B Cl4A 12(3)
Cl4B Cl4A O34B O34A 154(4)
O44B Cl4A O34B O34A 37(13)
O24A Cl4A O34B O34A -149(3)
O14 Cl4A O34B O34A 118(3)
O44A Cl4A O34B O34A -30(5)
O34A Cl4A O34B Cl4B -154(4)
O44B Cl4A O34B Cl4B -117(12)
O24A Cl4A O34B Cl4B 57.0(18)
O14 Cl4A O34B Cl4B -35.9(19)
O44A Cl4A O34B Cl4B 176(3)
Cl4A O44A O44B Cl4B 4.8(12)
Cl4B Cl4A O44B O44A 167(3)
O34A Cl4A O44B O44A -54(5)
O24A Cl4A O44B O44A 104(3)
O34B Cl4A O44B O44A -82(12)
O14 Cl4A O44B O44A -163(3)
O34A Cl4A O44B Cl4B 139(4)
O24A Cl4A O44B Cl4B -63(2)
O34B Cl4A O44B Cl4B 111(12)
O14 Cl4A O44B Cl4B 30(2)
O44A Cl4A O44B Cl4B -167(3)
Cl4A Cl4B O44B O44A -12(3)
O14 Cl4B O44B O44A -144(4)
O24A Cl4B O44B O44A 67(4)
O34B Cl4B O44B O44A -31(5)
O34A Cl4B O44B O44A -37(4)
O14 Cl4B O44B Cl4A -132(3)
O24A Cl4B O44B Cl4A 79(3)
O34B Cl4B O44B Cl4A -18(4)
O34A Cl4B O44B Cl4A -24(2)
O13 Cl3 O43A O43B -62(4)
O33 Cl3 O43A O43B 68(4)
O23 Cl3 O43A O43B -177(4)
O13 Cl3 O43B O43A 125(3)
O33 Cl3 O43B O43A -119(3)
O23 Cl3 O43B O43A 4(5)
O35 N5N O15A O15B 133(3)
O25 N5N O15A O15B -60(4)
O35 N5N O15B O15A -60(4)
O25 N5N O15B O15A 134(3)
C6A N1A C2A C3A -1.4(19)
C6A N1A C2A C2A' 177.2(12)
N1A C2A C3A N4A 1.8(19)
C2A' C2A C3A N4A -176.8(11)
C2A C3A N4A C5A -1.7(17)
C2A C3A N4A Pt3 -178.9(9)
N1F Pt3 N4A C3A -80(8)
N4C Pt3 N4A C3A 83.5(9)
N2F Pt3 N4A C3A -98.4(9)
N1F Pt3 N4A C5A 103(8)
N4C Pt3 N4A C5A -93.5(10)
N2F Pt3 N4A C5A 84.5(10)
C3A N4A C5A C6A 1.3(18)
Pt3 N4A C5A C6A 178.4(10)
C2A N1A C6A C5A 1(2)
N4A C5A C6A N1A -1(2)
C6A' N1A' C2A' C3A' 2(2)
C6A' N1A' C2A' C2A -178.0(13)
N1A C2A C2A' N1A' 32.8(18)
C3A C2A C2A' N1A' -148.6(13)
N1A C2A C2A' C3A' -147.5(12)
C3A C2A C2A' C3A' 31.1(19)
N1A' C2A' C3A' N4A' -5(2)
C2A C2A' C3A' N4A' 175.8(11)
C2A' C3A' N4A' C5A' 5.5(19)
C2A' C3A' N4A' Pt1 -178.6(9)
N1D Pt1 N4A' C5A' -143(9)
N4B Pt1 N4A' C5A' 54.1(12)
N2D Pt1 N4A' C5A' -124.5(12)
N1D Pt1 N4A' C3A' 41(9)
N4B Pt1 N4A' C3A' -122.0(9)
N2D Pt1 N4A' C3A' 59.5(10)
C3A' N4A' C5A' C6A' -4(2)
Pt1 N4A' C5A' C6A' 179.7(13)
C2A' N1A' C6A' C5A' -1(2)
N4A' C5A' C6A' N1A' 2(3)
C6B N1B C2B C3B -1(3)
C6B N1B C2B C2B' 179.0(18)
N1B C2B C3B N4B 0.1(19)
C2B' C2B C3B N4B -179.5(11)
C2B C3B N4B C5B 0.7(19)
C2B C3B N4B Pt1 -176.5(9)
N1D Pt1 N4B C5B 78.1(14)
N4A' Pt1 N4B C5B -102.7(14)
N2D Pt1 N4B C5B 57(7)
N1D Pt1 N4B C3B -104.8(10)
N4A' Pt1 N4B C3B 74.4(10)
N2D Pt1 N4B C3B -126(6)
C3B N4B C5B C6B -1(3)
Pt1 N4B C5B C6B 176.2(18)
C2B N1B C6B C5B 0(3)
N4B C5B C6B N1B 0(4)
C6B' N1B' C2B' C3B' 1.6(18)
C6B' N1B' C2B' C2B 177.9(12)
N1B C2B C2B' N1B' 26.6(18)
C3B C2B C2B' N1B' -153.8(12)
N1B C2B C2B' C3B' -157.1(13)
C3B C2B C2B' C3B' 22.6(19)
N1B' C2B' C3B' N4B' -3.6(18)
C2B C2B' C3B' N4B' -179.8(11)
C2B' C3B' N4B' C5B' 3.1(17)
C2B' C3B' N4B' Pt2 -177.1(9)
N4C' Pt2 N4B' C5B' 66.7(10)
N1E Pt2 N4B' C5B' -111.0(10)
N2E Pt2 N4B' C5B' -90(8)
N4C' Pt2 N4B' C3B' -113.1(9)
N1E Pt2 N4B' C3B' 69.2(9)
N2E Pt2 N4B' C3B' 90(8)
C3B' N4B' C5B' C6B' -0.7(18)
Pt2 N4B' C5B' C6B' 179.5(10)
C2B' N1B' C6B' C5B' 0.8(19)
N4B' C5B' C6B' N1B' -1(2)
C6C N1C C2C C3C -0.3(19)
C6C N1C C2C C2C' -179.2(12)
N1C C2C C3C N4C 0.4(19)
C2C' C2C C3C N4C 179.3(11)
C2C C3C N4C C5C 1.3(18)
C2C C3C N4C Pt3 -179.8(9)
N1F Pt3 N4C C3C 77.7(10)
N4A Pt3 N4C C3C -101.4(10)
N2F Pt3 N4C C3C 102(5)
N1F Pt3 N4C C5C -103.3(10)
N4A Pt3 N4C C5C 77.5(10)
N2F Pt3 N4C C5C -79(5)
C3C N4C C5C C6C -3(2)
Pt3 N4C C5C C6C 178.1(11)
C2C N1C C6C C5C -1(2)
N4C C5C C6C N1C 3(2)
C6C' N1C' C2C' C3C' -0.9(18)
C6C' N1C' C2C' C2C -179.2(12)
N1C C2C C2C' N1C' 7.8(16)
C3C C2C C2C' N1C' -171.2(11)
N1C C2C C2C' C3C' -170.4(12)
C3C C2C C2C' C3C' 10.6(18)
N1C' C2C' C3C' N4C' 4.2(17)
C2C C2C' C3C' N4C' -177.7(10)
C2C' C3C' N4C' C5C' -4.0(17)
C2C' C3C' N4C' Pt2 172.5(8)
N1E Pt2 N4C' C5C' 62(6)
N2E Pt2 N4C' C5C' 89.9(10)
N4B' Pt2 N4C' C5C' -88.7(10)
N1E Pt2 N4C' C3C' -114(5)
N2E Pt2 N4C' C3C' -86.5(10)
N4B' Pt2 N4C' C3C' 94.9(9)
C3C' N4C' C5C' C6C' 0.8(19)
Pt2 N4C' C5C' C6C' -175.8(11)
C2C' N1C' C6C' C5C' -2(2)
N4C' C5C' C6C' N1C' 2(2)
N4B Pt1 N1D C2D 173.5(14)
N4A' Pt1 N1D C2D 10(9)
N2D Pt1 N1D C2D -8.1(14)
N1D Pt1 N2D C1D 4.1(14)
N4B Pt1 N2D C1D 26(7)
N4A' Pt1 N2D C1D -175.0(14)
Pt1 N2D C1D C2D 1(3)
N2D C1D C2D N1D -8(4)
Pt1 N1D C2D C1D 11(3)
N4C' Pt2 N1E C1E 19(6)
N2E Pt2 N1E C1E -8.9(12)
N4B' Pt2 N1E C1E 169.9(12)
N4C' Pt2 N2E C2EA 170.0(13)
N1E Pt2 N2E C2EA -12.2(13)
N4B' Pt2 N2E C2EA -34(8)
N4C' Pt2 N2E C2EB -153.3(14)
N1E Pt2 N2E C2EB 24.5(14)
N4B' Pt2 N2E C2EB 3(8)
Pt2 N1E C1E C2EB -13(3)
Pt2 N1E C1E C2EA 30(2)
N1E C1E C2EA C2EB -108(3)
C2EB C1E C2EA N2E 68(3)
N1E C1E C2EA N2E -40(3)
Pt2 N2E C2EA C2EB 91(3)
C2EB N2E C2EA C1E -60(3)
Pt2 N2E C2EA C1E 32(2)
N2E C2EA C2EB C1E -117.7(15)
C1E C2EA C2EB N2E 117.7(15)
N1E C1E C2EB C2EA 91(3)
C2EA C1E C2EB N2E -58(2)
N1E C1E C2EB N2E 33(3)
Pt2 N2E C2EB C2EA -101(2)
C2EA N2E C2EB C1E 64(3)
Pt2 N2E C2EB C1E -37(2)
N4C Pt3 N1F C2F -177.2(11)
N4A Pt3 N1F C2F -14(9)
N2F Pt3 N1F C2F 4.8(11)
N1F Pt3 N2F C1FA 16.1(14)
N4C Pt3 N2F C1FA -9(6)
N4A Pt3 N2F C1FA -164.9(14)
N1F Pt3 N2F C1FB -14.0(14)
N4C Pt3 N2F C1FB -39(6)
N4A Pt3 N2F C1FB 165.1(14)
Pt3 N1F C2F C1FB 9(3)
Pt3 N1F C2F C1FA -25(2)
Pt3 N2F C1FA C1FB -79(3)
C1FB N2F C1FA C2F 47(3)
Pt3 N2F C1FA C2F -32(2)
N1F C2F C1FA C1FB 103(4)
C1FB C2F C1FA N2F -66(3)
N1F C2F C1FA N2F 37(2)
N2F C1FA C1FB C2F 118(2)
C2F C1FA C1FB N2F -118(2)
N1F C2F C1FB C1FA -92(4)
C1FA C2F C1FB N2F 69(3)
N1F C2F C1FB N2F -24(4)
Pt3 N2F C1FB C1FA 111(3)
C1FA N2F C1FB C2F -85(4)
Pt3 N2F C1FB C2F 25(3)
